data_7057194
loop_
_publ_author_name
'Yu, Ya-Dong'
'Meng, Ling-Bin'
'Chen, Qiu-Cheng'
'Chen, Guang-Hui'
'Huang, Xiao-Chun'

_publ_section_title
;
 Substituent regulated photoluminescent thermochromism in a rare type of
 octahedral Cu4I4 clusters
;
_journal_issue 11
_journal_name_full 'New Journal of Chemistry'
_journal_page_first 8426
_journal_paper_doi 10.1039/C8NJ00505B
_journal_volume 42
_journal_year 2018
_chemical_formula_sum 'C30 H26 Cu4 I4 N6'
_chemical_formula_weight 1232.33
_chemical_name_systematic 4-LT
_space_group_IT_number 2
_space_group_name_Hall '-P 1'
_space_group_name_H-M_alt 'P -1'
_symmetry_cell_setting triclinic
_symmetry_space_group_name_Hall '-P 1'
_symmetry_space_group_name_H-M 'P -1'
_atom_sites_solution_hydrogens geom
_atom_sites_solution_primary direct
_atom_sites_solution_secondary difmap
_audit_creation_method SHELXL-97
_audit_update_record
;
2017-01-06 deposited with the CCDC.
2018-03-20 downloaded from the CCDC.
;
_cell_angle_alpha 96.543(2)
_cell_angle_beta 91.051(2)
_cell_angle_gamma 105.758(2)
_cell_formula_units_Z 1
_cell_length_a 8.2740(4)
_cell_length_b 9.8472(4)
_cell_length_c 10.7436(5)
_cell_measurement_reflns_used 9745
_cell_measurement_temperature 100(2)
_cell_measurement_theta_max 68.30
_cell_measurement_theta_min 4.15
_cell_volume 835.85(7)
_computing_cell_refinement 'Bruker SAINT'
_computing_data_collection 'Bruker APEX2'
_computing_data_reduction 'Bruker SAINT'
_computing_molecular_graphics 'Bruker SHELXTL'
_computing_publication_material 'Bruker SHELXTL'
_computing_structure_refinement 'SHELXL-97 (Sheldrick, 1997)'
_computing_structure_solution 'SHELXS-97 (Sheldrick, 1990)'
_diffrn_ambient_temperature 100(2)
_diffrn_measured_fraction_theta_full 0.991
_diffrn_measured_fraction_theta_max 0.991
_diffrn_measurement_device_type 'Bruker APEX-II CCD'
_diffrn_measurement_method '\f and \w scans'
_diffrn_radiation_monochromator graphite
_diffrn_radiation_source 'fine-focus sealed tube'
_diffrn_radiation_type CuK\a
_diffrn_radiation_wavelength 1.54178
_diffrn_reflns_av_R_equivalents 0.0428
_diffrn_reflns_av_sigmaI/netI 0.0361
_diffrn_reflns_limit_h_max 9
_diffrn_reflns_limit_h_min -9
_diffrn_reflns_limit_k_max 11
_diffrn_reflns_limit_k_min -11
_diffrn_reflns_limit_l_max 12
_diffrn_reflns_limit_l_min -12
_diffrn_reflns_number 12416
_diffrn_reflns_theta_full 68.29
_diffrn_reflns_theta_max 68.29
_diffrn_reflns_theta_min 4.15
_diffrn_standards_decay_% 'not available'
_diffrn_standards_interval_count 'not available'
_diffrn_standards_interval_time 'not available'
_diffrn_standards_number 'not available'
_exptl_absorpt_coefficient_mu 32.115
_exptl_absorpt_correction_T_max 0.0601
_exptl_absorpt_correction_T_min 0.0167
_exptl_absorpt_correction_type multi-scan
_exptl_absorpt_process_details none
_exptl_crystal_colour yellow
_exptl_crystal_density_diffrn 2.448
_exptl_crystal_density_method 'not measured'
_exptl_crystal_description needle
_exptl_crystal_F_000 576
_exptl_crystal_preparation ', Luminescent'
_exptl_crystal_recrystallization_method 'solvothermal condition'
_exptl_crystal_size_max 0.70
_exptl_crystal_size_mid 0.20
_exptl_crystal_size_min 0.20
_refine_diff_density_max 1.227
_refine_diff_density_min -1.875
_refine_diff_density_rms 0.214
_refine_ls_extinction_method none
_refine_ls_goodness_of_fit_ref 1.041
_refine_ls_hydrogen_treatment mixed
_refine_ls_matrix_type full
_refine_ls_number_parameters 199
_refine_ls_number_reflns 3030
_refine_ls_number_restraints 0
_refine_ls_restrained_S_all 1.041
_refine_ls_R_factor_all 0.0332
_refine_ls_R_factor_gt 0.0301
_refine_ls_shift/su_max 0.001
_refine_ls_shift/su_mean 0.000
_refine_ls_structure_factor_coef Fsqd
_refine_ls_weighting_details 'calc w=1/[\s^2^(Fo^2^)+(0.0749P)^2^+0.6513P] where P=(Fo^2^+2Fc^2^)/3'
_refine_ls_weighting_scheme calc
_refine_ls_wR_factor_gt 0.0957
_refine_ls_wR_factor_ref 0.0997
_reflns_number_gt 2820
_reflns_number_total 3030
_reflns_threshold_expression >2sigma(I)
_cod_data_source_file c8nj00505b2.cif
_cod_data_source_block 1_CCDC6
_cod_depositor_comments 'Adding full bibliography for 7057188--7057196.cif.'
_cod_original_cell_volume 835.84(7)
_cod_original_sg_symbol_H-M p-1
_cod_database_code 7057194

loop_
_symmetry_equiv_pos_as_xyz
'x, y, z'
'-x, -y, -z'

loop_
_atom_site_label
_atom_site_type_symbol
_atom_site_fract_x
_atom_site_fract_y
_atom_site_fract_z
_atom_site_U_iso_or_equiv
_atom_site_adp_type
_atom_site_occupancy
_atom_site_symmetry_multiplicity
_atom_site_calc_flag
_atom_site_refinement_flags
Cu2 Cu 1.04824(10) 0.43891(7) 0.17309(7) 0.01770(19) Uani 1 1 d .
Cu1 Cu 1.15811(10) 0.66021(8) 0.05965(7) 0.0193(2) Uani 1 1 d .
I2 I 1.29684(4) 0.63456(3) 0.27293(3) 0.01785(13) Uani 1 1 d .
I1 I 1.19287(4) 0.44043(3) -0.10998(3) 0.01378(13) Uani 1 1 d .
C1 C 0.3703(7) -0.3100(6) -0.3688(5) 0.0192(11) Uani 1 1 d .
H1A H 0.3811 -0.4048 -0.3701 0.029 Uiso 1 1 calc R
H1B H 0.4064 -0.2745 -0.4462 0.029 Uiso 1 1 calc R
H1C H 0.2550 -0.3110 -0.3588 0.029 Uiso 1 1 calc R
C2 C 0.5666(7) -0.2738(5) -0.1886(5) 0.0159(10) Uani 1 1 d .
H2 H 0.5591 -0.3703 -0.2034 0.019 Uiso 1 1 calc R
C3 C 0.6697(6) -0.1913(5) -0.0914(4) 0.0150(10) Uani 1 1 d .
H3 H 0.7319 -0.2317 -0.0411 0.018 Uiso 1 1 calc R
C4 C 0.6813(6) -0.0454(5) -0.0680(4) 0.0102(9) Uani 1 1 d .
C5 C 0.5826(6) 0.0082(5) -0.1446(4) 0.0125(10) Uani 1 1 d .
H5 H 0.5843 0.1036 -0.1303 0.015 Uiso 1 1 calc R
C6 C 0.4824(6) -0.0793(5) -0.2413(4) 0.0149(10) Uani 1 1 d .
H6 H 0.4180 -0.0419 -0.2925 0.018 Uiso 1 1 calc R
C7 C 0.7939(6) 0.0421(5) 0.0346(4) 0.0111(9) Uani 1 1 d .
C8 C 0.8652(6) -0.0036(5) 0.1349(4) 0.0115(9) Uani 1 1 d .
H8 H 0.8549 -0.0968 0.1495 0.014 Uiso 1 1 calc R
C9 C 0.9551(6) 0.1208(5) 0.2085(4) 0.0136(10) Uani 1 1 d .
C10 C 1.0573(6) 0.1359(5) 0.3255(4) 0.0137(10) Uani 1 1 d .
C11 C 1.1218(6) 0.0231(5) 0.3508(4) 0.0130(9) Uani 1 1 d .
H11 H 1.0988 -0.0597 0.2945 0.016 Uiso 1 1 calc R
C12 C 1.2207(6) 0.0358(6) 0.4607(5) 0.0193(11) Uani 1 1 d .
H12 H 1.2642 -0.0384 0.4771 0.023 Uiso 1 1 calc R
C13 C 1.2542(7) 0.1583(6) 0.5453(5) 0.0222(11) Uani 1 1 d .
H13 H 1.3207 0.1665 0.6180 0.027 Uiso 1 1 calc R
C14 C 1.1885(7) 0.2686(6) 0.5214(5) 0.0209(12) Uani 1 1 d .
H14 H 1.2099 0.3502 0.5790 0.025 Uiso 1 1 calc R
C15 C 1.0913(7) 0.2587(5) 0.4127(5) 0.0183(11) Uani 1 1 d .
H15 H 1.0485 0.3337 0.3975 0.022 Uiso 1 1 calc R
N1 N 0.8386(5) 0.1856(4) 0.0464(4) 0.0122(8) Uani 1 1 d .
N2 N 0.9389(5) 0.2348(4) 0.1529(4) 0.0127(8) Uani 1 1 d .
N3 N 0.4754(5) -0.2174(4) -0.2635(4) 0.0129(8) Uani 1 1 d .

loop_
_atom_site_aniso_label
_atom_site_aniso_U_11
_atom_site_aniso_U_22
_atom_site_aniso_U_33
_atom_site_aniso_U_23
_atom_site_aniso_U_13
_atom_site_aniso_U_12
Cu2 0.0179(4) 0.0148(4) 0.0171(4) 0.0025(3) -0.0038(3) -0.0009(3)
Cu1 0.0249(5) 0.0195(4) 0.0116(4) 0.0050(3) -0.0032(3) 0.0020(3)
I2 0.0198(2) 0.0178(2) 0.01151(19) 0.00174(13) -0.00821(14) -0.00175(14)
I1 0.0135(2) 0.0175(2) 0.01072(19) 0.00293(12) 0.00207(14) 0.00434(13)
C1 0.021(3) 0.024(3) 0.007(2) -0.0023(19) -0.003(2) 0.001(2)
C2 0.019(3) 0.014(2) 0.013(2) -0.0023(18) 0.004(2) 0.0016(19)
C3 0.011(2) 0.021(2) 0.012(2) -0.0010(19) 0.0027(19) 0.0041(19)
C4 0.006(2) 0.016(2) 0.007(2) 0.0011(17) 0.0046(18) 0.0005(18)
C5 0.009(2) 0.017(2) 0.012(2) 0.0029(18) 0.0042(19) 0.0031(19)
C6 0.013(3) 0.023(3) 0.009(2) 0.0060(19) 0.0019(19) 0.003(2)
C7 0.006(2) 0.019(2) 0.009(2) 0.0031(17) 0.0029(18) 0.0026(18)
C8 0.011(2) 0.014(2) 0.009(2) 0.0007(17) 0.0033(18) 0.0019(17)
C9 0.007(2) 0.022(2) 0.011(2) 0.0029(18) 0.0057(19) 0.0013(18)
C10 0.009(2) 0.019(2) 0.011(2) 0.0002(18) 0.0021(19) -0.0005(19)
C11 0.008(2) 0.020(2) 0.010(2) 0.0002(18) 0.0031(18) 0.0016(18)
C12 0.011(2) 0.034(3) 0.016(2) 0.010(2) 0.004(2) 0.007(2)
C13 0.013(3) 0.033(3) 0.015(2) 0.005(2) -0.004(2) -0.005(2)
C14 0.026(3) 0.022(3) 0.007(2) -0.0016(19) -0.003(2) -0.005(2)
C15 0.019(3) 0.019(2) 0.015(2) 0.006(2) 0.000(2) 0.002(2)
N1 0.007(2) 0.018(2) 0.0081(19) 0.0009(15) -0.0004(15) -0.0018(16)
N2 0.012(2) 0.018(2) 0.0068(18) 0.0036(15) 0.0001(16) 0.0011(16)
N3 0.011(2) 0.017(2) 0.0069(18) 0.0015(15) 0.0025(16) -0.0013(16)

loop_
_atom_type_symbol
_atom_type_description
_atom_type_scat_dispersion_real
_atom_type_scat_dispersion_imag
_atom_type_scat_source
C C 0.0181 0.0091 'International Tables Vol C Tables 4.2.6.8 and 6.1.1.4'
Cu Cu -1.9646 0.5888 'International Tables Vol C Tables 4.2.6.8 and 6.1.1.4'
I I -0.3257 6.8362 'International Tables Vol C Tables 4.2.6.8 and 6.1.1.4'
N N 0.0311 0.0180 'International Tables Vol C Tables 4.2.6.8 and 6.1.1.4'
H H 0.0000 0.0000 'International Tables Vol C Tables 4.2.6.8 and 6.1.1.4'

loop_
_geom_angle_atom_site_label_1
_geom_angle_atom_site_label_2
_geom_angle_atom_site_label_3
_geom_angle
_geom_angle_site_symmetry_1
_geom_angle_site_symmetry_3
N2 Cu2 I2 145.16(13) . .
N2 Cu2 Cu1 145.62(12) . .
I2 Cu2 Cu1 61.58(2) . .
N2 Cu2 I1 105.19(13) . 2_765
I2 Cu2 I1 107.88(3) . 2_765
Cu1 Cu2 I1 66.32(3) . 2_765
N2 Cu2 Cu1 66.93(12) . 2_765
I2 Cu2 Cu1 142.40(3) . 2_765
Cu1 Cu2 Cu1 81.51(3) . 2_765
I1 Cu2 Cu1 58.45(2) 2_765 2_765
N2 Cu2 I1 94.81(11) . .
I2 Cu2 I1 94.48(2) . .
Cu1 Cu2 I1 54.23(2) . .
I1 Cu2 I1 92.38(2) 2_765 .
Cu1 Cu2 I1 55.03(2) 2_765 .
N1 Cu1 Cu2 160.62(12) 2_765 .
N1 Cu1 I2 137.50(12) 2_765 .
Cu2 Cu1 I2 58.32(2) . .
N1 Cu1 I1 103.33(11) 2_765 .
Cu2 Cu1 I1 76.25(3) . .
I2 Cu1 I1 106.73(3) . .
N1 Cu1 I1 102.83(12) 2_765 2_765
Cu2 Cu1 I1 58.87(2) . 2_765
I2 Cu1 I1 100.31(2) . 2_765
I1 Cu1 I1 100.74(2) . 2_765
N1 Cu1 Cu2 66.66(12) 2_765 2_765
Cu2 Cu1 Cu2 98.49(3) . 2_765
I2 Cu1 Cu2 155.81(3) . 2_765
I1 Cu1 Cu2 56.78(2) . 2_765
I1 Cu1 Cu2 69.07(2) 2_765 2_765
Cu2 I2 Cu1 60.10(2) . .
Cu2 I1 Cu1 64.77(2) 2_765 .
Cu2 I1 Cu1 54.82(2) 2_765 2_765
Cu1 I1 Cu1 79.26(2) . 2_765
Cu2 I1 Cu2 87.62(2) 2_765 .
Cu1 I1 Cu2 49.516(19) . .
Cu1 I1 Cu2 55.91(2) 2_765 .
N3 C1 H1A 109.5 . .
N3 C1 H1B 109.5 . .
H1A C1 H1B 109.5 . .
N3 C1 H1C 109.5 . .
H1A C1 H1C 109.5 . .
H1B C1 H1C 109.5 . .
N3 C2 C3 121.2(5) . .
N3 C2 H2 119.4 . .
C3 C2 H2 119.4 . .
C2 C3 C4 119.8(5) . .
C2 C3 H3 120.1 . .
C4 C3 H3 120.1 . .
C5 C4 C3 117.5(4) . .
C5 C4 C7 123.1(4) . .
C3 C4 C7 119.4(4) . .
C6 C5 C4 120.1(4) . .
C6 C5 H5 119.9 . .
C4 C5 H5 119.9 . .
N3 C6 C5 121.4(5) . .
N3 C6 H6 119.3 . .
C5 C6 H6 119.3 . .
N1 C7 C8 109.8(4) . .
N1 C7 C4 122.5(4) . .
C8 C7 C4 127.7(4) . .
C7 C8 C9 104.9(4) . .
C7 C8 H8 127.5 . .
C9 C8 H8 127.5 . .
N2 C9 C8 108.8(4) . .
N2 C9 C10 122.7(4) . .
C8 C9 C10 128.4(5) . .
C15 C10 C11 119.1(5) . .
C15 C10 C9 122.1(5) . .
C11 C10 C9 118.9(4) . .
C12 C11 C10 119.8(5) . .
C12 C11 H11 120.1 . .
C10 C11 H11 120.1 . .
C13 C12 C11 120.4(5) . .
C13 C12 H12 119.8 . .
C11 C12 H12 119.8 . .
C12 C13 C14 119.9(5) . .
C12 C13 H13 120.1 . .
C14 C13 H13 120.1 . .
C15 C14 C13 120.7(5) . .
C15 C14 H14 119.6 . .
C13 C14 H14 119.6 . .
C14 C15 C10 120.1(5) . .
C14 C15 H15 119.9 . .
C10 C15 H15 119.9 . .
C7 N1 N2 108.0(4) . .
C7 N1 Cu1 138.5(3) . 2_765
N2 N1 Cu1 111.9(3) . 2_765
N1 N2 C9 108.4(4) . .
N1 N2 Cu2 114.5(3) . .
C9 N2 Cu2 136.1(3) . .
C6 N3 C2 119.9(4) . .
C6 N3 C1 121.2(4) . .
C2 N3 C1 118.9(4) . .

loop_
_geom_bond_atom_site_label_1
_geom_bond_atom_site_label_2
_geom_bond_distance
_geom_bond_site_symmetry_2
Cu2 N2 1.952(4) .
Cu2 I2 2.5277(8) .
Cu2 Cu1 2.5751(10) .
Cu2 I1 2.6968(8) 2_765
Cu2 Cu1 2.9158(11) 2_765
Cu2 I1 3.2887(8) .
Cu1 N1 1.994(4) 2_765
Cu1 I2 2.6124(8) .
Cu1 I1 2.7470(8) .
Cu1 I1 2.8852(9) 2_765
Cu1 Cu2 2.9158(11) 2_765
I1 Cu2 2.6968(8) 2_765
I1 Cu1 2.8852(9) 2_765
C1 N3 1.472(6) .
C1 H1A 0.9600 .
C1 H1B 0.9600 .
C1 H1C 0.9600 .
C2 N3 1.354(7) .
C2 C3 1.369(7) .
C2 H2 0.9300 .
C3 C4 1.407(7) .
C3 H3 0.9300 .
C4 C5 1.390(7) .
C4 C7 1.461(7) .
C5 C6 1.374(7) .
C5 H5 0.9300 .
C6 N3 1.338(6) .
C6 H6 0.9300 .
C7 N1 1.350(6) .
C7 C8 1.394(7) .
C8 C9 1.394(7) .
C8 H8 0.9300 .
C9 N2 1.366(6) .
C9 C10 1.472(7) .
C10 C15 1.403(7) .
C10 C11 1.406(7) .
C11 C12 1.398(7) .
C11 H11 0.9300 .
C12 C13 1.385(8) .
C12 H12 0.9300 .
C13 C14 1.386(8) .
C13 H13 0.9300 .
C14 C15 1.384(7) .
C14 H14 0.9300 .
C15 H15 0.9300 .
N1 N2 1.362(6) .
N1 Cu1 1.994(4) 2_765

loop_
_geom_torsion_atom_site_label_1
_geom_torsion_atom_site_label_2
_geom_torsion_atom_site_label_3
_geom_torsion_atom_site_label_4
_geom_torsion
_geom_torsion_site_symmetry_1
_geom_torsion_site_symmetry_4
N2 Cu2 Cu1 N1 61.6(4) . 2_765
I2 Cu2 Cu1 N1 -148.9(4) . 2_765
I1 Cu2 Cu1 N1 -20.7(4) 2_765 2_765
Cu1 Cu2 Cu1 N1 38.5(4) 2_765 2_765
I1 Cu2 Cu1 N1 91.1(4) . 2_765
N2 Cu2 Cu1 I2 -149.5(2) . .
I1 Cu2 Cu1 I2 128.21(3) 2_765 .
Cu1 Cu2 Cu1 I2 -172.60(4) 2_765 .
I1 Cu2 Cu1 I2 -119.95(3) . .
N2 Cu2 Cu1 I1 -29.6(2) . .
I2 Cu2 Cu1 I1 119.95(3) . .
I1 Cu2 Cu1 I1 -111.84(2) 2_765 .
Cu1 Cu2 Cu1 I1 -52.647(19) 2_765 .
N2 Cu2 Cu1 I1 82.3(2) . 2_765
I2 Cu2 Cu1 I1 -128.21(3) . 2_765
Cu1 Cu2 Cu1 I1 59.19(2) 2_765 2_765
I1 Cu2 Cu1 I1 111.84(2) . 2_765
N2 Cu2 Cu1 Cu2 23.1(2) . 2_765
I2 Cu2 Cu1 Cu2 172.60(4) . 2_765
I1 Cu2 Cu1 Cu2 -59.19(2) 2_765 2_765
Cu1 Cu2 Cu1 Cu2 0.0 2_765 2_765
I1 Cu2 Cu1 Cu2 52.647(19) . 2_765
N2 Cu2 I2 Cu1 149.9(2) . .
I1 Cu2 I2 Cu1 -49.12(3) 2_765 .
Cu1 Cu2 I2 Cu1 12.06(6) 2_765 .
I1 Cu2 I2 Cu1 44.84(2) . .
N1 Cu1 I2 Cu2 165.31(18) 2_765 .
I1 Cu1 I2 Cu2 -61.50(3) . .
I1 Cu1 I2 Cu2 43.12(3) 2_765 .
Cu2 Cu1 I2 Cu2 -18.12(9) 2_765 .
N1 Cu1 I1 Cu2 -50.07(12) 2_765 2_765
Cu2 Cu1 I1 Cu2 109.99(3) . 2_765
I2 Cu1 I1 Cu2 160.34(3) . 2_765
I1 Cu1 I1 Cu2 56.02(2) 2_765 2_765
N1 Cu1 I1 Cu1 -106.09(12) 2_765 2_765
Cu2 Cu1 I1 Cu1 53.97(2) . 2_765
I2 Cu1 I1 Cu1 104.32(3) . 2_765
I1 Cu1 I1 Cu1 0.0 2_765 2_765
Cu2 Cu1 I1 Cu1 -56.02(2) 2_765 2_765
N1 Cu1 I1 Cu2 -160.07(13) 2_765 .
I2 Cu1 I1 Cu2 50.35(3) . .
I1 Cu1 I1 Cu2 -53.97(2) 2_765 .
Cu2 Cu1 I1 Cu2 -109.99(3) 2_765 .
N2 Cu2 I1 Cu2 105.47(13) . 2_765
I2 Cu2 I1 Cu2 -108.15(3) . 2_765
Cu1 Cu2 I1 Cu2 -58.30(3) . 2_765
I1 Cu2 I1 Cu2 0.0 2_765 2_765
Cu1 Cu2 I1 Cu2 48.07(2) 2_765 2_765
N2 Cu2 I1 Cu1 163.77(13) . .
I2 Cu2 I1 Cu1 -49.85(3) . .
I1 Cu2 I1 Cu1 58.30(3) 2_765 .
Cu1 Cu2 I1 Cu1 106.37(3) 2_765 .
N2 Cu2 I1 Cu1 57.40(13) . 2_765
I2 Cu2 I1 Cu1 -156.22(3) . 2_765
Cu1 Cu2 I1 Cu1 -106.37(3) . 2_765
I1 Cu2 I1 Cu1 -48.07(2) 2_765 2_765
N3 C2 C3 C4 0.3(7) . .
C2 C3 C4 C5 1.4(7) . .
C2 C3 C4 C7 -179.0(4) . .
C3 C4 C5 C6 -1.9(6) . .
C7 C4 C5 C6 178.4(4) . .
C4 C5 C6 N3 0.8(7) . .
C5 C4 C7 N1 -14.7(7) . .
C3 C4 C7 N1 165.7(4) . .
C5 C4 C7 C8 162.6(5) . .
C3 C4 C7 C8 -17.0(7) . .
N1 C7 C8 C9 0.3(5) . .
C4 C7 C8 C9 -177.3(4) . .
C7 C8 C9 N2 -0.7(5) . .
C7 C8 C9 C10 -179.0(4) . .
N2 C9 C10 C15 25.1(7) . .
C8 C9 C10 C15 -156.8(5) . .
N2 C9 C10 C11 -155.3(4) . .
C8 C9 C10 C11 22.8(7) . .
C15 C10 C11 C12 -1.1(7) . .
C9 C10 C11 C12 179.3(4) . .
C10 C11 C12 C13 0.6(7) . .
C11 C12 C13 C14 0.4(8) . .
C12 C13 C14 C15 -0.9(8) . .
C13 C14 C15 C10 0.4(8) . .
C11 C10 C15 C14 0.6(7) . .
C9 C10 C15 C14 -179.8(5) . .
C8 C7 N1 N2 0.2(5) . .
C4 C7 N1 N2 178.0(4) . .
C8 C7 N1 Cu1 163.6(4) . 2_765
C4 C7 N1 Cu1 -18.6(7) . 2_765
C7 N1 N2 C9 -0.7(5) . .
Cu1 N1 N2 C9 -168.9(3) 2_765 .
C7 N1 N2 Cu2 170.2(3) . .
Cu1 N1 N2 Cu2 2.0(4) 2_765 .
C8 C9 N2 N1 0.9(5) . .
C10 C9 N2 N1 179.3(4) . .
C8 C9 N2 Cu2 -167.2(4) . .
C10 C9 N2 Cu2 11.3(7) . .
I2 Cu2 N2 N1 -154.9(2) . .
Cu1 Cu2 N2 N1 -26.3(5) . .
I1 Cu2 N2 N1 43.8(3) 2_765 .
Cu1 Cu2 N2 N1 -1.4(3) 2_765 .
I1 Cu2 N2 N1 -50.0(3) . .
I2 Cu2 N2 C9 12.5(6) . .
Cu1 Cu2 N2 C9 141.2(4) . .
I1 Cu2 N2 C9 -148.7(4) 2_765 .
Cu1 Cu2 N2 C9 166.1(5) 2_765 .
I1 Cu2 N2 C9 117.5(4) . .
C5 C6 N3 C2 1.0(7) . .
C5 C6 N3 C1 -178.8(4) . .
C3 C2 N3 C6 -1.5(7) . .
C3 C2 N3 C1 178.3(5) . .
